data_2016278
loop_
_publ_author_name
'Yong-Fang Li'
'Zi-Hong Pan'
'Tian-Jun Lou'

_publ_section_title
;<i>catena</i>-Poly[[disilver(I)(<i>Ag{---</i>Ag})-bis[\m-1,1'-(butane-1,4-diyl)diimidazole-\k^2^<i>N</i>^3^:<i>N</i>^3'^]]
 bis(perchlorate)]: a double helix stabilized by ligand-unsupported
 argentophilic interactions
;
_journal_coeditor_code LN3066
_journal_issue 11
_journal_name_full 'Acta Crystallographica Section C'
_journal_page_first m516
_journal_page_last m518
_journal_paper_doi 10.1107/S0108270107048251
_journal_volume 63
_journal_year 2007
_chemical_formula_iupac '[Ag2 (C10 H14 N4)2] (Cl O4)2'
_chemical_formula_moiety 'C10 H14 Ag N4 + , Cl O4 -'
_chemical_formula_sum 'C10 H14 Ag Cl N4 O4'
_chemical_formula_weight 397.57
_chemical_name_systematic
;
catena-Poly[[disilver(I)(Ag---Ag)]-bis[\m-1,1'-(butane-1,4-diyl)diimidazole-
\k^2^<i>N</i>:<i>N</i>'] bis(perchlorate)]
;
_space_group_IT_number 15
_symmetry_cell_setting monoclinic
_symmetry_space_group_name_Hall '-C 2yc'
_symmetry_space_group_name_H-M 'C 1 2/c 1'
_atom_sites_solution_hydrogens geom
_atom_sites_solution_primary direct
_atom_sites_solution_secondary difmap
_audit_creation_method SHELXL97
_cell_angle_alpha 90.00
_cell_angle_beta 90.488(3)
_cell_angle_gamma 90.00
_cell_formula_units_Z 8
_cell_length_a 11.090(2)
_cell_length_b 13.293(2)
_cell_length_c 18.989(3)
_cell_measurement_reflns_used 2054
_cell_measurement_temperature 298(2)
_cell_measurement_theta_max 21.720
_cell_measurement_theta_min 2.392
_cell_volume 2799.2(8)
_computing_cell_refinement 'SAINT (Bruker, 2001)'
_computing_data_collection 'SMART (Bruker, 2001)'
_computing_data_reduction 'SAINT (Bruker, 2001)'
_computing_molecular_graphics 'SHELXTL (Sheldrick, 2001)'
_computing_publication_material
;
SHELXTL (Sheldrick, 2001) and publCIF (Westrip, 2007)
;
_computing_structure_refinement 'SHELXTL (Sheldrick, 2001)'
_computing_structure_solution 'SHELXTL (Sheldrick, 2001)'
_diffrn_ambient_temperature 298(2)
_diffrn_measured_fraction_theta_full 0.991
_diffrn_measured_fraction_theta_max 0.991
_diffrn_measurement_device_type 'Bruker SMART 1K CCD area-detector'
_diffrn_measurement_method '\f and \w'
_diffrn_radiation_monochromator graphite
_diffrn_radiation_source 'fine-focus sealed tube'
_diffrn_radiation_type MoK\a
_diffrn_radiation_wavelength 0.71073
_diffrn_reflns_av_R_equivalents 0.0372
_diffrn_reflns_av_sigmaI/netI 0.0424
_diffrn_reflns_limit_h_max 13
_diffrn_reflns_limit_h_min -13
_diffrn_reflns_limit_k_max 15
_diffrn_reflns_limit_k_min -15
_diffrn_reflns_limit_l_max 22
_diffrn_reflns_limit_l_min -15
_diffrn_reflns_number 7211
_diffrn_reflns_theta_full 25.25
_diffrn_reflns_theta_max 25.25
_diffrn_reflns_theta_min 2.15
_exptl_absorpt_coefficient_mu 1.649
_exptl_absorpt_correction_T_max 0.8394
_exptl_absorpt_correction_T_min 0.5584
_exptl_absorpt_correction_type multi-scan
_exptl_absorpt_process_details '(SADABS; Sheldrick, 2002)'
_exptl_crystal_colour colourless
_exptl_crystal_density_diffrn 1.887
_exptl_crystal_density_method 'not measured'
_exptl_crystal_description prism
_exptl_crystal_F_000 1584
_exptl_crystal_size_max 0.40
_exptl_crystal_size_mid 0.22
_exptl_crystal_size_min 0.11
_refine_diff_density_max 0.781
_refine_diff_density_min -0.418
_refine_ls_extinction_method none
_refine_ls_goodness_of_fit_ref 1.034
_refine_ls_hydrogen_treatment constr
_refine_ls_matrix_type full
_refine_ls_number_parameters 183
_refine_ls_number_reflns 2520
_refine_ls_number_restraints 100
_refine_ls_restrained_S_all 1.099
_refine_ls_R_factor_all 0.0771
_refine_ls_R_factor_gt 0.0486
_refine_ls_shift/su_max 0.000
_refine_ls_shift/su_mean 0.000
_refine_ls_structure_factor_coef Fsqd
_refine_ls_weighting_details 'calc w = 1/[\s^2^(Fo^2^)+(0.0748P)^2^+3.7187P] where P=(Fo^2^+2Fc^2^)/3'
_refine_ls_weighting_scheme calc
_refine_ls_wR_factor_gt 0.1202
_refine_ls_wR_factor_ref 0.1410
_reflns_number_gt 1733
_reflns_number_total 2520
_reflns_threshold_expression I>2\s(I)
_cod_data_source_file ln3066.cif
_cod_data_source_block I
_cod_original_cell_volume 2799.3(8)
_cod_original_sg_symbol_H-M 'C 2/c'
_cod_database_code 2016278
_cod_database_fobs_code 2016278

loop_
_symmetry_equiv_pos_as_xyz
'x, y, z'
'-x, y, -z+1/2'
'x+1/2, y+1/2, z'
'-x+1/2, y+1/2, -z+1/2'
'-x, -y, -z'
'x, -y, z-1/2'
'-x+1/2, -y+1/2, -z'
'x+1/2, -y+1/2, z-1/2'

loop_
_atom_site_type_symbol
_atom_site_label
_atom_site_fract_x
_atom_site_fract_y
_atom_site_fract_z
_atom_site_U_iso_or_equiv
_atom_site_adp_type
_atom_site_calc_flag
_atom_site_refinement_flags
_atom_site_occupancy
Ag Ag1 0.0000 0.10567(6) 0.7500 0.0662(3) Uani d S 1
Ag Ag2 1.0000 0.32882(6) 0.7500 0.0688(3) Uani d S 1
N N1 0.2791(4) 0.1012(4) 0.5998(3) 0.0460(12) Uani d . 1
N N2 0.1159(5) 0.1067(4) 0.6625(3) 0.0536(14) Uani d . 1
N N3 0.6758(5) 0.3379(4) 0.6314(3) 0.0569(14) Uani d . 1
N N4 0.8580(5) 0.3250(4) 0.6750(3) 0.0572(14) Uani d . 1
C C1 0.4077(6) 0.0902(5) 0.5819(4) 0.0586(17) Uani d . 1
H H1A 0.4140 0.0522 0.5385 0.070 Uiso calc R 1
H H1B 0.4477 0.0520 0.6188 0.070 Uiso calc R 1
C C2 0.4727(6) 0.1905(5) 0.5731(4) 0.0550(17) Uani d . 1
H H2A 0.5553 0.1775 0.5593 0.066 Uiso calc R 1
H H2B 0.4341 0.2278 0.5352 0.066 Uiso calc R 1
C C3 0.4738(7) 0.2538(6) 0.6376(5) 0.068(2) Uani d . 1
H H3A 0.5079 0.2150 0.6762 0.081 Uiso calc R 1
H H3B 0.3913 0.2702 0.6498 0.081 Uiso calc R 1
C C4 0.5448(6) 0.3510(6) 0.6304(5) 0.084(3) Uani d . 1
H H4A 0.5216 0.3833 0.5865 0.100 Uiso calc R 1
H H4B 0.5228 0.3958 0.6685 0.100 Uiso calc R 1
C C5 0.2334(6) 0.0965(5) 0.6634(3) 0.0512(16) Uani d . 1
H H5 0.2791 0.0869 0.7041 0.061 Uiso calc R 1
C C6 0.0866(6) 0.1214(6) 0.5939(4) 0.0621(19) Uani d . 1
H H6 0.0090 0.1326 0.5766 0.074 Uiso calc R 1
C C7 0.1874(6) 0.1174(6) 0.5543(4) 0.0602(18) Uani d . 1
H H7 0.1923 0.1243 0.5056 0.072 Uiso calc R 1
C C8 0.7446(7) 0.3283(6) 0.6901(4) 0.0654(19) Uani d . 1
H H8 0.7143 0.3245 0.7356 0.079 Uiso calc R 1
C C9 0.8645(6) 0.3323(5) 0.6038(4) 0.0583(17) Uani d . 1
H H9 0.9353 0.3308 0.5779 0.070 Uiso calc R 1
C C10 0.7533(6) 0.3418(5) 0.5766(4) 0.0586(18) Uani d . 1
H H10 0.7331 0.3496 0.5292 0.070 Uiso calc R 1
Cl Cl1 0.28074(16) 0.99123(15) 0.85980(10) 0.0655(5) Uani d DU 1
O O1 0.3670(5) 1.0303(6) 0.8122(3) 0.110(2) Uani d DU 1
O O2 0.3173(8) 0.8917(6) 0.8799(5) 0.150(3) Uani d DU 1
O O3 0.1705(5) 0.9784(6) 0.8220(4) 0.120(2) Uani d DU 1
O O4 0.2697(9) 1.0500(7) 0.9192(4) 0.166(3) Uani d DU 1

loop_
_atom_site_aniso_label
_atom_site_aniso_U_11
_atom_site_aniso_U_22
_atom_site_aniso_U_33
_atom_site_aniso_U_12
_atom_site_aniso_U_13
_atom_site_aniso_U_23
Ag1 0.0752(6) 0.0541(5) 0.0699(5) 0.000 0.0309(4) 0.000
Ag2 0.0691(6) 0.0607(5) 0.0762(6) 0.000 -0.0221(4) 0.000
N1 0.043(3) 0.046(3) 0.050(3) 0.003(2) 0.004(2) -0.001(2)
N2 0.053(4) 0.054(3) 0.054(3) 0.003(3) 0.016(3) 0.003(3)
N3 0.043(3) 0.055(3) 0.073(4) -0.001(3) 0.000(3) -0.008(3)
N4 0.052(4) 0.065(4) 0.054(3) 0.000(3) -0.001(3) 0.000(3)
C1 0.049(4) 0.058(4) 0.069(4) 0.002(3) 0.007(3) -0.008(4)
C2 0.045(4) 0.059(4) 0.062(4) 0.000(3) 0.007(3) 0.009(3)
C3 0.048(4) 0.060(4) 0.095(6) -0.002(3) 0.016(4) -0.006(4)
C4 0.051(5) 0.055(5) 0.145(8) 0.006(4) -0.005(5) -0.009(5)
C5 0.061(4) 0.050(4) 0.042(4) -0.007(3) -0.001(3) -0.001(3)
C6 0.052(4) 0.077(5) 0.057(4) 0.014(4) 0.000(3) 0.006(4)
C7 0.058(4) 0.075(5) 0.047(4) 0.009(4) -0.002(3) 0.003(3)
C8 0.064(5) 0.078(5) 0.054(4) -0.008(4) 0.012(4) -0.005(4)
C9 0.053(4) 0.060(4) 0.062(4) -0.004(3) 0.013(3) -0.008(4)
C10 0.062(5) 0.062(5) 0.052(4) -0.001(4) -0.007(3) 0.005(3)
Cl1 0.0554(11) 0.0831(13) 0.0579(10) -0.0164(9) 0.0009(8) 0.0018(9)
O1 0.085(4) 0.167(6) 0.079(4) -0.048(4) -0.006(3) 0.024(4)
O2 0.134(6) 0.156(6) 0.159(6) 0.031(5) 0.008(5) 0.044(5)
O3 0.067(4) 0.147(5) 0.145(5) -0.017(4) -0.004(4) 0.011(4)
O4 0.207(7) 0.170(7) 0.122(5) -0.044(6) 0.038(5) -0.044(5)

loop_
_atom_type_symbol
_atom_type_description
_atom_type_scat_dispersion_real
_atom_type_scat_dispersion_imag
_atom_type_scat_source
C C 0.0033 0.0016 'International Tables Vol C Tables 4.2.6.8 and 6.1.1.4'
H H 0.0000 0.0000 'International Tables Vol C Tables 4.2.6.8 and 6.1.1.4'
N N 0.0061 0.0033 'International Tables Vol C Tables 4.2.6.8 and 6.1.1.4'
O O 0.0106 0.0060 'International Tables Vol C Tables 4.2.6.8 and 6.1.1.4'
Ag Ag -0.8971 1.1015 'International Tables Vol C Tables 4.2.6.8 and 6.1.1.4'
Cl Cl 0.1484 0.1585 'International Tables Vol C Tables 4.2.6.8 and 6.1.1.4'

loop_
_geom_angle_atom_site_label_1
_geom_angle_atom_site_label_2
_geom_angle_atom_site_label_3
_geom_angle_site_symmetry_1
_geom_angle_site_symmetry_3
_geom_angle
_geom_angle_publ_flag
N2 Ag1 N2 2_556 . 179.2(3) yes
N2 Ag1 Ag2 . 1_455 89.62(15) yes
N4 Ag2 N4 2_756 . 177.2(3) yes
N4 Ag2 Ag1 . 1_655 88.62(16) yes
C5 N1 C7 . . 107.6(5) ?
C5 N1 C1 . . 125.9(5) ?
C7 N1 C1 . . 126.5(6) ?
C5 N2 C6 . . 105.0(5) ?
C5 N2 Ag1 . . 127.0(4) ?
C6 N2 Ag1 . . 128.0(5) ?
C8 N3 C10 . . 106.3(6) ?
C8 N3 C4 . . 125.1(7) ?
C10 N3 C4 . . 128.4(7) ?
C8 N4 C9 . . 106.2(6) ?
C8 N4 Ag2 . . 124.8(5) ?
C9 N4 Ag2 . . 128.5(5) ?
N1 C1 C2 . . 113.4(5) ?
N1 C1 H1A . . 108.9 ?
C2 C1 H1A . . 108.9 ?
N1 C1 H1B . . 108.9 ?
C2 C1 H1B . . 108.9 ?
H1A C1 H1B . . 107.7 ?
C3 C2 C1 . . 113.8(6) ?
C3 C2 H2A . . 108.8 ?
C1 C2 H2A . . 108.8 ?
C3 C2 H2B . . 108.8 ?
C1 C2 H2B . . 108.8 ?
H2A C2 H2B . . 107.7 ?
C2 C3 C4 . . 114.0(7) ?
C2 C3 H3A . . 108.7 ?
C4 C3 H3A . . 108.7 ?
C2 C3 H3B . . 108.7 ?
C4 C3 H3B . . 108.7 ?
H3A C3 H3B . . 107.6 ?
N3 C4 C3 . . 114.4(6) ?
N3 C4 H4A . . 108.7 ?
C3 C4 H4A . . 108.7 ?
N3 C4 H4B . . 108.7 ?
C3 C4 H4B . . 108.7 ?
H4A C4 H4B . . 107.6 ?
N2 C5 N1 . . 112.0(6) ?
N2 C5 H5 . . 124.0 ?
N1 C5 H5 . . 124.0 ?
N2 C6 C7 . . 109.6(6) ?
N2 C6 H6 . . 125.2 ?
C7 C6 H6 . . 125.2 ?
N1 C7 C6 . . 105.8(6) ?
N1 C7 H7 . . 127.1 ?
C6 C7 H7 . . 127.1 ?
N4 C8 N3 . . 111.3(6) ?
N4 C8 H8 . . 124.3 ?
N3 C8 H8 . . 124.3 ?
C10 C9 N4 . . 109.6(6) ?
C10 C9 H9 . . 125.2 ?
N4 C9 H9 . . 125.2 ?
C9 C10 N3 . . 106.7(6) ?
C9 C10 H10 . . 126.7 ?
N3 C10 H10 . . 126.7 ?
O4 Cl1 O1 . . 112.3(5) ?
O4 Cl1 O3 . . 113.5(5) ?
O1 Cl1 O3 . . 107.6(4) ?
O4 Cl1 O2 . . 109.3(6) ?
O1 Cl1 O2 . . 108.4(5) ?
O3 Cl1 O2 . . 105.3(5) ?

loop_
_geom_bond_atom_site_label_1
_geom_bond_atom_site_label_2
_geom_bond_site_symmetry_2
_geom_bond_distance
_geom_bond_publ_flag
Ag1 N2 . 2.110(5) yes
Ag1 Ag2 1_455 2.9660(10) yes
Ag2 N4 . 2.115(5) yes
N1 C5 . 1.315(8) ?
N1 C7 . 1.346(8) ?
N1 C1 . 1.476(8) ?
N2 C5 . 1.310(8) ?
N2 C6 . 1.353(9) ?
N3 C8 . 1.352(9) ?
N3 C10 . 1.356(9) ?
N3 C4 . 1.463(9) ?
N4 C8 . 1.293(9) ?
N4 C9 . 1.358(8) ?
C1 C2 . 1.525(9) ?
C1 H1A . 0.9700 ?
C1 H1B . 0.9700 ?
C2 C3 . 1.488(11) ?
C2 H2A . 0.9700 ?
C2 H2B . 0.9700 ?
C3 C4 . 1.520(11) ?
C3 H3A . 0.9700 ?
C3 H3B . 0.9700 ?
C4 H4A . 0.9700 ?
C4 H4B . 0.9700 ?
C5 H5 . 0.9300 ?
C6 C7 . 1.354(10) ?
C6 H6 . 0.9300 ?
C7 H7 . 0.9300 ?
C8 H8 . 0.9300 ?
C9 C10 . 1.339(10) ?
C9 H9 . 0.9300 ?
C10 H10 . 0.9300 ?
Cl1 O4 . 1.379(6) ?
Cl1 O1 . 1.420(5) ?
Cl1 O3 . 1.422(5) ?
Cl1 O2 . 1.434(6) ?

loop_
_geom_torsion_atom_site_label_1
_geom_torsion_atom_site_label_2
_geom_torsion_atom_site_label_3
_geom_torsion_atom_site_label_4
_geom_torsion_site_symmetry_1
_geom_torsion
Ag2 Ag1 N2 C6 1_455 -79.7(6)
Ag1 Ag2 N4 C8 1_655 93.3(6)
Ag1 Ag2 N4 C9 1_655 -96.3(6)
C5 N1 C1 C2 . -97.5(7)
C7 N1 C1 C2 . 82.9(8)
N1 C1 C2 C3 . 61.2(8)
C1 C2 C3 C4 . 176.6(6)
C8 N3 C4 C3 . -82.0(10)
C10 N3 C4 C3 . 104.4(9)
C2 C3 C4 N3 . -74.4(9)
C6 N2 C5 N1 . -1.6(7)
Ag1 N2 C5 N1 . -179.6(4)
C7 N1 C5 N2 . 1.2(8)
C1 N1 C5 N2 . -178.5(6)
C5 N2 C6 C7 . 1.4(8)
Ag1 N2 C6 C7 . 179.4(5)
C5 N1 C7 C6 . -0.2(8)
C1 N1 C7 C6 . 179.4(6)
N2 C6 C7 N1 . -0.8(8)
C9 N4 C8 N3 . -0.2(8)
Ag2 N4 C8 N3 . 171.9(5)
C10 N3 C8 N4 . -0.7(8)
C4 N3 C8 N4 . -175.4(6)
C8 N4 C9 C10 . 1.1(8)
Ag2 N4 C9 C10 . -170.6(5)
N4 C9 C10 N3 . -1.5(8)
C8 N3 C10 C9 . 1.3(8)
C4 N3 C10 C9 . 175.8(7)
